data_7155545
loop_
_publ_author_name
'Chang, Weihong'
'Gong, Xue'
'Wang, Shuizhong'
'Xiao, Ling-Ping'
'Song, Guoyong'

_publ_section_title
;
 Acceptorless dehydrogenation and dehydrogenative coupling of alcohols
 catalysed by protic NHC ruthenium complexes.
;
_journal_issue 16
_journal_name_full 'Organic &amp; biomolecular chemistry'
_journal_page_first 3466
_journal_page_last 3471
_journal_paper_doi 10.1039/c7ob00542c
_journal_volume 15
_journal_year 2017
_chemical_formula_sum 'C33 H48 N2 Na P Ru'
_chemical_formula_weight 627.76
_chemical_name_systematic
; 
 ? 
;
_space_group_IT_number 2
_symmetry_space_group_name_Hall '-P 1'
_symmetry_space_group_name_H-M 'P -1'
_atom_sites_solution_hydrogens geom
_atom_sites_solution_primary direct
_atom_sites_solution_secondary difmap
_audit_creation_method SHELXL-97
_audit_update_record
;
2017-01-23 deposited with the CCDC.
2017-03-24 downloaded from the CCDC.
;
_cell_angle_alpha 83.199(5)
_cell_angle_beta 84.143(5)
_cell_angle_gamma 68.651(4)
_cell_formula_units_Z 2
_cell_length_a 10.128(3)
_cell_length_b 12.566(3)
_cell_length_c 13.275(4)
_cell_measurement_temperature 163(2)
_cell_volume 1559.3(8)
_computing_structure_refinement 'SHELXL-97 (Sheldrick, 1997)'
_computing_structure_solution 'SHELXS-97 (Sheldrick, 1990)'
_diffrn_ambient_temperature 163(2)
_diffrn_measured_fraction_theta_full 0.898
_diffrn_measured_fraction_theta_max 0.898
_diffrn_radiation_monochromator graphite
_diffrn_radiation_source 'fine-focus sealed tube'
_diffrn_radiation_type MoK\a
_diffrn_radiation_wavelength 0.71073
_diffrn_reflns_av_R_equivalents 0.0404
_diffrn_reflns_av_sigmaI/netI 0.0930
_diffrn_reflns_limit_h_max 11
_diffrn_reflns_limit_h_min -13
_diffrn_reflns_limit_k_max 16
_diffrn_reflns_limit_k_min -16
_diffrn_reflns_limit_l_max 11
_diffrn_reflns_limit_l_min -17
_diffrn_reflns_number 10097
_diffrn_reflns_theta_full 28.31
_diffrn_reflns_theta_max 28.31
_diffrn_reflns_theta_min 1.55
_exptl_absorpt_coefficient_mu 0.592
_exptl_absorpt_correction_T_max 0.9217
_exptl_absorpt_correction_T_min 0.8759
_exptl_crystal_density_diffrn 1.337
_exptl_crystal_density_method 'not measured'
_exptl_crystal_F_000 660
_exptl_crystal_size_max 0.23
_exptl_crystal_size_mid 0.16
_exptl_crystal_size_min 0.14
_refine_diff_density_max 0.615
_refine_diff_density_min -0.638
_refine_diff_density_rms 0.116
_refine_ls_extinction_method none
_refine_ls_goodness_of_fit_ref 0.982
_refine_ls_hydrogen_treatment mixed
_refine_ls_matrix_type full
_refine_ls_number_parameters 347
_refine_ls_number_reflns 6979
_refine_ls_number_restraints 0
_refine_ls_restrained_S_all 0.982
_refine_ls_R_factor_all 0.0770
_refine_ls_R_factor_gt 0.0557
_refine_ls_shift/su_max 0.001
_refine_ls_shift/su_mean 0.000
_refine_ls_structure_factor_coef Fsqd
_refine_ls_weighting_details 'calc w=1/[\s^2^(Fo^2^)+(0.0717P)^2^+0.0000P] where P=(Fo^2^+2Fc^2^)/3'
_refine_ls_weighting_scheme calc
_refine_ls_wR_factor_gt 0.1317
_refine_ls_wR_factor_ref 0.1425
_reflns_number_gt 5271
_reflns_number_total 6979
_reflns_threshold_expression >2sigma(I)
_cod_data_source_file c7ob00542c2.cif
_cod_data_source_block s002
_cod_depositor_comments 'Adding full bibliography for 7155544--7155545.cif.'
_cod_original_cell_volume 1559.3(7)
_cod_database_code 7155545

loop_
_symmetry_equiv_pos_as_xyz
'x, y, z'
'-x, -y, -z'

loop_
_atom_site_label
_atom_site_type_symbol
_atom_site_fract_x
_atom_site_fract_y
_atom_site_fract_z
_atom_site_U_iso_or_equiv
_atom_site_adp_type
_atom_site_occupancy
_atom_site_symmetry_multiplicity
_atom_site_calc_flag
_atom_site_refinement_flags
C1 C 0.9030(4) 0.3188(3) 0.0469(3) 0.0238(9) Uani 1 1 d .
C2 C 0.8001(4) 0.3118(3) -0.0949(3) 0.0255(9) Uani 1 1 d .
C3 C 0.7284(4) 0.2925(4) -0.1710(3) 0.0270(9) Uani 1 1 d .
H3 H 0.6602 0.2565 -0.1541 0.032 Uiso 1 1 calc R
C4 C 0.7570(5) 0.3260(4) -0.2710(3) 0.0284(10) Uani 1 1 d .
C5 C 0.8561(5) 0.3812(4) -0.2959(3) 0.0286(10) Uani 1 1 d .
C6 C 0.9268(5) 0.4005(4) -0.2202(3) 0.0295(10) Uani 1 1 d .
H6 H 0.9930 0.4383 -0.2373 0.035 Uiso 1 1 calc R
C7 C 0.9016(4) 0.3646(3) -0.1190(3) 0.0241(9) Uani 1 1 d .
C8 C 0.8862(6) 0.4196(4) -0.4044(4) 0.0433(12) Uani 1 1 d .
H8A H 0.8284 0.3995 -0.4485 0.065 Uiso 1 1 calc R
H8B H 0.9871 0.3813 -0.4240 0.065 Uiso 1 1 calc R
H8C H 0.8628 0.5028 -0.4115 0.065 Uiso 1 1 calc R
C9 C 0.6872(5) 0.2958(4) -0.3531(4) 0.0370(11) Uani 1 1 d .
H9A H 0.7175 0.3248 -0.4198 0.055 Uiso 1 1 calc R
H9B H 0.5837 0.3306 -0.3423 0.055 Uiso 1 1 calc R
H9C H 0.7150 0.2122 -0.3506 0.055 Uiso 1 1 calc R
C10 C 0.7095(5) 0.2361(4) 0.0714(3) 0.0301(10) Uani 1 1 d .
H10A H 0.7665 0.1629 0.1080 0.036 Uiso 1 1 calc R
H10B H 0.6466 0.2198 0.0278 0.036 Uiso 1 1 calc R
C11 C 0.6191(5) 0.3195(4) 0.1483(3) 0.0291(10) Uani 1 1 d .
H11A H 0.5508 0.2879 0.1871 0.035 Uiso 1 1 calc R
H11B H 0.5643 0.3935 0.1118 0.035 Uiso 1 1 calc R
C12 C 0.6640(5) 0.2933(4) 0.3615(3) 0.0300(10) Uani 1 1 d .
H12 H 0.7263 0.2966 0.4140 0.036 Uiso 1 1 calc R
C13 C 0.6803(6) 0.1680(4) 0.3619(4) 0.0447(13) Uani 1 1 d .
H13A H 0.7783 0.1232 0.3399 0.067 Uiso 1 1 calc R
H13B H 0.6152 0.1614 0.3154 0.067 Uiso 1 1 calc R
H13C H 0.6580 0.1389 0.4308 0.067 Uiso 1 1 calc R
C14 C 0.5118(5) 0.3639(4) 0.3965(4) 0.0349(11) Uani 1 1 d .
H14A H 0.5019 0.4445 0.3958 0.052 Uiso 1 1 calc R
H14B H 0.4901 0.3351 0.4657 0.052 Uiso 1 1 calc R
H14C H 0.4459 0.3573 0.3506 0.052 Uiso 1 1 calc R
C15 C 0.7038(5) 0.5420(4) 0.3282(4) 0.0378(12) Uani 1 1 d .
H15A H 0.6865 0.5002 0.3923 0.057 Uiso 1 1 calc R
H15B H 0.6523 0.6244 0.3321 0.057 Uiso 1 1 calc R
H15C H 0.8058 0.5274 0.3164 0.057 Uiso 1 1 calc R
C16 C 0.6519(5) 0.5015(4) 0.2405(4) 0.0312(10) Uani 1 1 d .
H16 H 0.5471 0.5211 0.2531 0.037 Uiso 1 1 calc R
C17 C 0.6769(5) 0.5668(4) 0.1411(4) 0.0395(12) Uani 1 1 d .
H17A H 0.6427 0.5411 0.0854 0.059 Uiso 1 1 calc R
H17B H 0.7788 0.5523 0.1283 0.059 Uiso 1 1 calc R
H17C H 0.6255 0.6491 0.1454 0.059 Uiso 1 1 calc R
C18 C 1.2010(4) 0.1827(3) 0.1655(3) 0.0261(9) Uani 1 1 d .
C19 C 1.1346(5) 0.1050(4) 0.1447(4) 0.0300(10) Uani 1 1 d .
C20 C 1.0629(4) 0.0769(3) 0.2343(3) 0.0271(9) Uani 1 1 d .
C21 C 1.0839(4) 0.1383(3) 0.3131(3) 0.0260(9) Uani 1 1 d .
C22 C 1.1685(4) 0.2025(3) 0.2703(3) 0.0265(9) Uani 1 1 d .
C23 C 1.2297(6) 0.2674(4) 0.3271(4) 0.0435(12) Uani 1 1 d .
H23A H 1.2839 0.3041 0.2793 0.065 Uiso 1 1 calc R
H23B H 1.2928 0.2145 0.3769 0.065 Uiso 1 1 calc R
H23C H 1.1528 0.3262 0.3623 0.065 Uiso 1 1 calc R
C24 C 1.3119(5) 0.2130(4) 0.0960(4) 0.0404(12) Uani 1 1 d .
H24A H 1.3117 0.1902 0.0280 0.061 Uiso 1 1 calc R
H24B H 1.4056 0.1726 0.1228 0.061 Uiso 1 1 calc R
H24C H 1.2903 0.2959 0.0923 0.061 Uiso 1 1 calc R
C25 C 1.1517(6) 0.0550(5) 0.0442(4) 0.0462(13) Uani 1 1 d .
H25A H 1.2055 0.0901 -0.0055 0.069 Uiso 1 1 calc R
H25B H 1.0579 0.0703 0.0198 0.069 Uiso 1 1 calc R
H25C H 1.2029 -0.0281 0.0530 0.069 Uiso 1 1 calc R
C26 C 1.0049(5) -0.0191(4) 0.2494(4) 0.0411(12) Uani 1 1 d .
H26A H 0.9607 -0.0216 0.3184 0.062 Uiso 1 1 calc R
H26B H 1.0825 -0.0922 0.2398 0.062 Uiso 1 1 calc R
H26C H 0.9338 -0.0059 0.2000 0.062 Uiso 1 1 calc R
C27 C 1.0457(6) 0.1208(4) 0.4247(4) 0.0412(12) Uani 1 1 d .
H27A H 0.9867 0.0730 0.4349 0.062 Uiso 1 1 calc R
H27B H 0.9928 0.1953 0.4511 0.062 Uiso 1 1 calc R
H27C H 1.1326 0.0827 0.4609 0.062 Uiso 1 1 calc R
C28 C 0.7402(8) 0.8376(5) 0.3337(6) 0.0654(19) Uani 1 1 d .
H28 H 0.8312 0.8007 0.3601 0.079 Uiso 1 1 calc R
C29 C 0.6215(9) 0.8817(5) 0.3978(5) 0.069(2) Uani 1 1 d .
H29 H 0.6309 0.8778 0.4688 0.083 Uiso 1 1 calc R
C30 C 0.4912(7) 0.9308(5) 0.3603(5) 0.0561(16) Uani 1 1 d .
H30 H 0.4097 0.9596 0.4053 0.067 Uiso 1 1 calc R
C31 C 0.4764(6) 0.9391(4) 0.2583(5) 0.0535(15) Uani 1 1 d .
H31 H 0.3852 0.9738 0.2319 0.064 Uiso 1 1 calc R
C32 C 0.5956(8) 0.8965(5) 0.1945(5) 0.0613(17) Uani 1 1 d .
H32 H 0.5870 0.9014 0.1234 0.074 Uiso 1 1 calc R
C33 C 0.7254(7) 0.8474(5) 0.2328(6) 0.067(2) Uani 1 1 d .
H33 H 0.8072 0.8195 0.1878 0.080 Uiso 1 1 calc R
N1 N 0.9618(4) 0.3704(3) -0.0309(3) 0.0246(8) Uani 1 1 d .
N2 N 0.8035(4) 0.2842(3) 0.0084(3) 0.0253(8) Uani 1 1 d .
P1 P 0.73406(11) 0.34346(9) 0.23760(8) 0.0224(2) Uani 1 1 d .
Ru1 Ru 0.96775(3) 0.27106(3) 0.19054(2) 0.02034(11) Uani 1 1 d .
Na Na 1.10285(19) 0.42265(15) 0.07095(14) 0.0323(4) Uani 1 1 d .
H H 0.956(4) 0.395(3) 0.202(3) 0.024(11) Uiso 1 1 d .

loop_
_atom_site_aniso_label
_atom_site_aniso_U_11
_atom_site_aniso_U_22
_atom_site_aniso_U_33
_atom_site_aniso_U_23
_atom_site_aniso_U_13
_atom_site_aniso_U_12
C1 0.021(2) 0.024(2) 0.027(2) -0.0040(17) 0.0000(17) -0.0083(17)
C2 0.025(2) 0.027(2) 0.024(2) -0.0042(17) -0.0022(17) -0.0067(18)
C3 0.022(2) 0.027(2) 0.029(2) -0.0088(18) -0.0047(17) -0.0029(18)
C4 0.024(2) 0.030(2) 0.028(2) -0.0100(19) -0.0070(18) -0.0017(18)
C5 0.029(2) 0.027(2) 0.025(2) -0.0018(18) -0.0045(18) -0.0040(19)
C6 0.036(3) 0.027(2) 0.025(2) 0.0001(18) -0.0010(19) -0.012(2)
C7 0.022(2) 0.021(2) 0.028(2) -0.0048(17) -0.0009(17) -0.0055(17)
C8 0.051(3) 0.049(3) 0.026(3) -0.003(2) -0.003(2) -0.012(3)
C9 0.041(3) 0.040(3) 0.031(3) -0.006(2) -0.006(2) -0.013(2)
C10 0.029(2) 0.040(3) 0.028(2) -0.004(2) -0.0031(18) -0.021(2)
C11 0.023(2) 0.042(3) 0.028(2) -0.010(2) -0.0006(18) -0.016(2)
C12 0.029(2) 0.039(3) 0.024(2) -0.0030(19) 0.0029(18) -0.016(2)
C13 0.042(3) 0.035(3) 0.053(3) 0.002(2) 0.007(2) -0.014(2)
C14 0.031(3) 0.041(3) 0.036(3) -0.009(2) 0.008(2) -0.018(2)
C15 0.037(3) 0.034(3) 0.047(3) -0.015(2) 0.009(2) -0.017(2)
C16 0.024(2) 0.030(2) 0.037(3) -0.001(2) -0.0013(19) -0.0069(19)
C17 0.037(3) 0.028(2) 0.044(3) 0.009(2) -0.003(2) -0.004(2)
C18 0.016(2) 0.026(2) 0.032(2) -0.0012(18) -0.0005(17) -0.0021(17)
C19 0.022(2) 0.030(2) 0.034(3) -0.0058(19) 0.0002(18) -0.0049(19)
C20 0.023(2) 0.018(2) 0.037(3) 0.0010(18) -0.0036(18) -0.0042(17)
C21 0.023(2) 0.023(2) 0.026(2) 0.0062(17) -0.0014(17) -0.0037(17)
C22 0.017(2) 0.027(2) 0.032(2) 0.0000(18) -0.0081(17) -0.0032(17)
C23 0.043(3) 0.045(3) 0.047(3) 0.000(2) -0.017(2) -0.018(2)
C24 0.022(2) 0.042(3) 0.051(3) 0.008(2) 0.004(2) -0.010(2)
C25 0.045(3) 0.050(3) 0.042(3) -0.017(3) 0.000(2) -0.012(3)
C26 0.038(3) 0.021(2) 0.060(4) -0.005(2) 0.005(2) -0.007(2)
C27 0.041(3) 0.046(3) 0.028(3) 0.006(2) -0.002(2) -0.009(2)
C28 0.060(4) 0.051(4) 0.090(6) 0.009(4) -0.030(4) -0.024(3)
C29 0.117(7) 0.056(4) 0.041(4) 0.002(3) -0.025(4) -0.036(4)
C30 0.064(4) 0.040(3) 0.053(4) -0.007(3) 0.020(3) -0.011(3)
C31 0.044(3) 0.038(3) 0.070(4) 0.007(3) -0.012(3) -0.006(3)
C32 0.081(5) 0.049(3) 0.039(3) 0.000(3) -0.005(3) -0.006(3)
C33 0.051(4) 0.048(4) 0.088(5) 0.001(4) 0.021(4) -0.009(3)
N1 0.0229(18) 0.0279(18) 0.0243(19) -0.0035(15) -0.0026(14) -0.0101(15)
N2 0.0264(19) 0.0301(19) 0.0227(19) -0.0025(15) -0.0029(14) -0.0137(16)
P1 0.0197(5) 0.0256(5) 0.0227(6) -0.0030(4) -0.0005(4) -0.0090(4)
Ru1 0.01866(18) 0.02148(18) 0.02113(19) -0.00129(12) -0.00180(12) -0.00748(13)
Na 0.0310(10) 0.0322(9) 0.0365(10) 0.0038(8) -0.0096(8) -0.0146(8)

loop_
_atom_type_symbol
_atom_type_description
_atom_type_scat_dispersion_real
_atom_type_scat_dispersion_imag
_atom_type_scat_source
C C 0.0033 0.0016 'International Tables Vol C Tables 4.2.6.8 and 6.1.1.4'
H H 0.0000 0.0000 'International Tables Vol C Tables 4.2.6.8 and 6.1.1.4'
N N 0.0061 0.0033 'International Tables Vol C Tables 4.2.6.8 and 6.1.1.4'
P P 0.1023 0.0942 'International Tables Vol C Tables 4.2.6.8 and 6.1.1.4'
Ru Ru -1.2594 0.8363 'International Tables Vol C Tables 4.2.6.8 and 6.1.1.4'
Na Na 0.0362 0.0249 'International Tables Vol C Tables 4.2.6.8 and 6.1.1.4'

loop_
_geom_angle_atom_site_label_1
_geom_angle_atom_site_label_2
_geom_angle_atom_site_label_3
_geom_angle
_geom_angle_site_symmetry_1
_geom_angle_site_symmetry_3
N1 C1 N2 108.5(4) . .
N1 C1 Ru1 127.5(3) . .
N2 C1 Ru1 123.2(3) . .
N1 C1 Na 56.0(2) . .
N2 C1 Na 164.1(3) . .
Ru1 C1 Na 72.73(13) . .
N2 C2 C3 134.4(4) . .
N2 C2 C7 104.7(4) . .
C3 C2 C7 120.7(4) . .
C4 C3 C2 119.6(4) . .
C4 C3 H3 120.2 . .
C2 C3 H3 120.2 . .
C3 C4 C5 120.2(4) . .
C3 C4 C9 118.8(4) . .
C5 C4 C9 120.9(4) . .
C6 C5 C4 120.1(4) . .
C6 C5 C8 119.4(4) . .
C4 C5 C8 120.5(4) . .
C5 C6 C7 120.4(4) . .
C5 C6 Na 141.2(3) . 2_765
C7 C6 Na 66.1(2) . 2_765
C5 C6 H6 119.8 . .
C7 C6 H6 119.8 . .
Na C6 H6 68.0 2_765 .
N1 C7 C6 131.1(4) . .
N1 C7 C2 109.9(4) . .
C6 C7 C2 119.0(4) . .
N1 C7 Na 60.7(2) . 2_765
C6 C7 Na 86.9(2) . 2_765
C2 C7 Na 129.9(3) . 2_765
C5 C8 H8A 109.5 . .
C5 C8 H8B 109.5 . .
H8A C8 H8B 109.5 . .
C5 C8 H8C 109.5 . .
H8A C8 H8C 109.5 . .
H8B C8 H8C 109.5 . .
C4 C9 H9A 109.5 . .
C4 C9 H9B 109.5 . .
H9A C9 H9B 109.5 . .
C4 C9 H9C 109.5 . .
H9A C9 H9C 109.5 . .
H9B C9 H9C 109.5 . .
N2 C10 C11 110.7(3) . .
N2 C10 H10A 109.5 . .
C11 C10 H10A 109.5 . .
N2 C10 H10B 109.5 . .
C11 C10 H10B 109.5 . .
H10A C10 H10B 108.1 . .
C10 C11 P1 110.5(3) . .
C10 C11 H11A 109.6 . .
P1 C11 H11A 109.6 . .
C10 C11 H11B 109.6 . .
P1 C11 H11B 109.6 . .
H11A C11 H11B 108.1 . .
C13 C12 C14 109.9(4) . .
C13 C12 P1 110.1(3) . .
C14 C12 P1 116.6(3) . .
C13 C12 H12 106.6 . .
C14 C12 H12 106.6 . .
P1 C12 H12 106.6 . .
C12 C13 H13A 109.5 . .
C12 C13 H13B 109.5 . .
H13A C13 H13B 109.5 . .
C12 C13 H13C 109.5 . .
H13A C13 H13C 109.5 . .
H13B C13 H13C 109.5 . .
C12 C14 H14A 109.5 . .
C12 C14 H14B 109.5 . .
H14A C14 H14B 109.5 . .
C12 C14 H14C 109.5 . .
H14A C14 H14C 109.5 . .
H14B C14 H14C 109.5 . .
C16 C15 H15A 109.5 . .
C16 C15 H15B 109.5 . .
H15A C15 H15B 109.5 . .
C16 C15 H15C 109.5 . .
H15A C15 H15C 109.5 . .
H15B C15 H15C 109.5 . .
C17 C16 C15 109.8(4) . .
C17 C16 P1 113.1(3) . .
C15 C16 P1 111.1(3) . .
C17 C16 H16 107.5 . .
C15 C16 H16 107.5 . .
P1 C16 H16 107.5 . .
C16 C17 H17A 109.5 . .
C16 C17 H17B 109.5 . .
H17A C17 H17B 109.5 . .
C16 C17 H17C 109.5 . .
H17A C17 H17C 109.5 . .
H17B C17 H17C 109.5 . .
C22 C18 C19 107.1(4) . .
C22 C18 C24 126.4(4) . .
C19 C18 C24 124.9(4) . .
C22 C18 Ru1 71.3(2) . .
C19 C18 Ru1 72.7(2) . .
C24 C18 Ru1 132.3(3) . .
C22 C18 Na 100.4(3) . .
C19 C18 Na 120.3(3) . .
C24 C18 Na 65.6(2) . .
Ru1 C18 Na 67.71(11) . .
C20 C19 C18 109.2(4) . .
C20 C19 C25 126.4(4) . .
C18 C19 C25 124.2(4) . .
C20 C19 Ru1 73.6(2) . .
C18 C19 Ru1 70.0(2) . .
C25 C19 Ru1 126.6(3) . .
C19 C20 C21 107.2(4) . .
C19 C20 C26 125.2(4) . .
C21 C20 C26 126.3(4) . .
C19 C20 Ru1 70.5(2) . .
C21 C20 Ru1 70.3(2) . .
C26 C20 Ru1 134.6(3) . .
C22 C21 C20 108.2(4) . .
C22 C21 C27 125.1(4) . .
C20 C21 C27 125.8(4) . .
C22 C21 Ru1 70.0(2) . .
C20 C21 Ru1 72.8(2) . .
C27 C21 Ru1 131.1(3) . .
C21 C22 C18 108.3(4) . .
C21 C22 C23 126.1(4) . .
C18 C22 C23 125.1(4) . .
C21 C22 Ru1 73.3(2) . .
C18 C22 Ru1 71.2(2) . .
C23 C22 Ru1 127.4(3) . .
C22 C23 H23A 109.5 . .
C22 C23 H23B 109.5 . .
H23A C23 H23B 109.5 . .
C22 C23 H23C 109.5 . .
H23A C23 H23C 109.5 . .
H23B C23 H23C 109.5 . .
C18 C24 Na 84.0(3) . .
C18 C24 H24A 109.5 . .
Na C24 H24A 96.6 . .
C18 C24 H24B 109.5 . .
Na C24 H24B 143.5 . .
H24A C24 H24B 109.5 . .
C18 C24 H24C 109.5 . .
Na C24 H24C 35.4 . .
H24A C24 H24C 109.5 . .
H24B C24 H24C 109.5 . .
C19 C25 H25A 109.5 . .
C19 C25 H25B 109.5 . .
H25A C25 H25B 109.5 . .
C19 C25 H25C 109.5 . .
H25A C25 H25C 109.5 . .
H25B C25 H25C 109.5 . .
C20 C26 H26A 109.5 . .
C20 C26 H26B 109.5 . .
H26A C26 H26B 109.5 . .
C20 C26 H26C 109.5 . .
H26A C26 H26C 109.5 . .
H26B C26 H26C 109.5 . .
C21 C27 H27A 109.5 . .
C21 C27 H27B 109.5 . .
H27A C27 H27B 109.5 . .
C21 C27 H27C 109.5 . .
H27A C27 H27C 109.5 . .
H27B C27 H27C 109.5 . .
C33 C28 C29 119.0(6) . .
C33 C28 H28 120.5 . .
C29 C28 H28 120.5 . .
C30 C29 C28 120.4(6) . .
C30 C29 H29 119.8 . .
C28 C29 H29 119.8 . .
C29 C30 C31 120.5(6) . .
C29 C30 H30 119.8 . .
C31 C30 H30 119.8 . .
C30 C31 C32 118.9(6) . .
C30 C31 H31 120.6 . .
C32 C31 H31 120.6 . .
C33 C32 C31 120.3(6) . .
C33 C32 H32 119.9 . .
C31 C32 H32 119.9 . .
C28 C33 C32 121.0(6) . .
C28 C33 H33 119.5 . .
C32 C33 H33 119.5 . .
C1 N1 C7 106.9(3) . .
C1 N1 Na 95.7(3) . .
C7 N1 Na 157.3(3) . .
C1 N1 Na 125.7(3) . 2_765
C7 N1 Na 89.5(2) . 2_765
Na N1 Na 75.39(12) . 2_765
C2 N2 C1 110.0(3) . .
C2 N2 C10 126.0(4) . .
C1 N2 C10 123.8(4) . .
C12 P1 C16 101.3(2) . .
C12 P1 C11 101.2(2) . .
C16 P1 C11 100.2(2) . .
C12 P1 Ru1 120.57(15) . .
C16 P1 Ru1 117.01(15) . .
C11 P1 Ru1 113.50(14) . .
C1 Ru1 C18 102.92(16) . .
C1 Ru1 C22 139.17(16) . .
C18 Ru1 C22 37.44(16) . .
C1 Ru1 P1 84.62(12) . .
C18 Ru1 P1 171.47(11) . .
C22 Ru1 P1 135.78(12) . .
C1 Ru1 C19 92.40(16) . .
C18 Ru1 C19 37.36(15) . .
C22 Ru1 C19 61.83(16) . .
P1 Ru1 C19 139.71(12) . .
C1 Ru1 C21 152.06(16) . .
C18 Ru1 C21 61.75(15) . .
C22 Ru1 C21 36.72(15) . .
P1 Ru1 C21 109.73(11) . .
C19 Ru1 C21 60.95(16) . .
C1 Ru1 C20 115.96(16) . .
C18 Ru1 C20 61.59(15) . .
C22 Ru1 C20 61.63(15) . .
P1 Ru1 C20 111.66(11) . .
C19 Ru1 C20 35.92(15) . .
C21 Ru1 C20 36.93(15) . .
C1 Ru1 Na 66.32(12) . .
C18 Ru1 Na 68.27(11) . .
C22 Ru1 Na 84.27(12) . .
P1 Ru1 Na 119.09(5) . .
C19 Ru1 Na 95.73(12) . .
C21 Ru1 Na 120.96(11) . .
C20 Ru1 Na 129.01(11) . .
C1 Ru1 H 90.1(15) . .
C18 Ru1 H 102.0(16) . .
C22 Ru1 H 90.5(16) . .
P1 Ru1 H 81.8(15) . .
C19 Ru1 H 138.5(15) . .
C21 Ru1 H 115.1(16) . .
C20 Ru1 H 151.0(16) . .
Na Ru1 H 48.3(15) . .
N1 Na N1 104.61(12) . 2_765
N1 Na C24 97.36(15) . .
N1 Na C24 148.11(14) 2_765 .
N1 Na C7 132.73(14) . 2_765
N1 Na C7 29.80(12) 2_765 2_765
C24 Na C7 128.76(15) . 2_765
N1 Na C1 28.37(12) . .
N1 Na C1 119.23(13) 2_765 .
C24 Na C1 90.80(14) . .
C7 Na C1 137.62(13) 2_765 .
N1 Na Na 53.56(10) . 2_765
N1 Na Na 51.05(10) 2_765 2_765
C24 Na Na 143.99(16) . 2_765
C7 Na Na 79.85(11) 2_765 2_765
C1 Na Na 72.47(11) . 2_765
N1 Na Ru1 68.92(9) . .
N1 Na Ru1 135.56(11) 2_765 .
C24 Na Ru1 74.00(10) . .
C7 Na Ru1 127.53(11) 2_765 .
C1 Na Ru1 40.95(9) . .
Na Na Ru1 107.73(8) 2_765 .
N1 Na C18 87.88(13) . .
N1 Na C18 166.37(14) 2_765 .
C24 Na C18 30.31(11) . .
C7 Na C18 136.64(14) 2_765 .
C1 Na C18 69.89(12) . .
Na Na C18 141.10(13) 2_765 .
Ru1 Na C18 44.02(8) . .
N1 Na C6 140.02(14) . 2_765
N1 Na C6 53.45(12) 2_765 2_765
C24 Na C6 118.21(16) . 2_765
C7 Na C6 27.02(11) 2_765 2_765
C1 Na C6 126.81(13) . 2_765
Na Na C6 96.93(12) 2_765 2_765
Ru1 Na C6 102.29(10) . 2_765
C18 Na C6 113.24(13) . 2_765
N1 Na H 85.6(11) . .
N1 Na H 107.6(10) 2_765 .
C24 Na H 96.7(10) . .
C7 Na H 97.1(10) 2_765 .
C1 Na H 58.8(11) . .
Na Na H 100.9(11) 2_765 .
Ru1 Na H 30.7(10) . .
C18 Na H 67.3(10) . .
C6 Na H 73.4(10) 2_765 .

loop_
_geom_bond_atom_site_label_1
_geom_bond_atom_site_label_2
_geom_bond_distance
_geom_bond_site_symmetry_2
C1 N1 1.355(5) .
C1 N2 1.394(5) .
C1 Ru1 2.031(4) .
C1 Na 2.838(4) .
C2 N2 1.375(5) .
C2 C3 1.394(6) .
C2 C7 1.406(6) .
C3 C4 1.379(6) .
C3 H3 0.9500 .
C4 C5 1.409(6) .
C4 C9 1.511(6) .
C5 C6 1.382(6) .
C5 C8 1.501(6) .
C6 C7 1.395(6) .
C6 Na 3.065(5) 2_765
C6 H6 0.9500 .
C7 N1 1.394(5) .
C7 Na 2.805(4) 2_765
C8 H8A 0.9800 .
C8 H8B 0.9800 .
C8 H8C 0.9800 .
C9 H9A 0.9800 .
C9 H9B 0.9800 .
C9 H9C 0.9800 .
C10 N2 1.451(5) .
C10 C11 1.530(6) .
C10 H10A 0.9900 .
C10 H10B 0.9900 .
C11 P1 1.864(4) .
C11 H11A 0.9900 .
C11 H11B 0.9900 .
C12 C13 1.522(6) .
C12 C14 1.528(6) .
C12 P1 1.857(4) .
C12 H12 1.0000 .
C13 H13A 0.9800 .
C13 H13B 0.9800 .
C13 H13C 0.9800 .
C14 H14A 0.9800 .
C14 H14B 0.9800 .
C14 H14C 0.9800 .
C15 C16 1.533(6) .
C15 H15A 0.9800 .
C15 H15B 0.9800 .
C15 H15C 0.9800 .
C16 C17 1.519(6) .
C16 P1 1.857(4) .
C16 H16 1.0000 .
C17 H17A 0.9800 .
C17 H17B 0.9800 .
C17 H17C 0.9800 .
C18 C22 1.427(6) .
C18 C19 1.436(6) .
C18 C24 1.508(6) .
C18 Ru1 2.223(4) .
C18 Na 2.971(4) .
C19 C20 1.406(6) .
C19 C25 1.510(6) .
C19 Ru1 2.258(4) .
C20 C21 1.446(6) .
C20 C26 1.508(6) .
C20 Ru1 2.299(4) .
C21 C22 1.415(6) .
C21 C27 1.504(6) .
C21 Ru1 2.266(4) .
C22 C23 1.492(6) .
C22 Ru1 2.224(4) .
C23 H23A 0.9800 .
C23 H23B 0.9800 .
C23 H23C 0.9800 .
C24 Na 2.722(5) .
C24 H24A 0.9800 .
C24 H24B 0.9800 .
C24 H24C 0.9800 .
C25 H25A 0.9800 .
C25 H25B 0.9800 .
C25 H25C 0.9800 .
C26 H26A 0.9800 .
C26 H26B 0.9800 .
C26 H26C 0.9800 .
C27 H27A 0.9800 .
C27 H27B 0.9800 .
C27 H27C 0.9800 .
C28 C33 1.350(9) .
C28 C29 1.377(10) .
C28 H28 0.9500 .
C29 C30 1.356(9) .
C29 H29 0.9500 .
C30 C31 1.365(8) .
C30 H30 0.9500 .
C31 C32 1.375(8) .
C31 H31 0.9500 .
C32 C33 1.355(9) .
C32 H32 0.9500 .
C33 H33 0.9500 .
N1 Na 2.364(4) .
N1 Na 2.445(4) 2_765
P1 Ru1 2.2549(12) .
Ru1 Na 2.9596(18) .
Ru1 H 1.54(4) .
Na N1 2.445(4) 2_765
Na C7 2.805(4) 2_765
Na Na 2.941(4) 2_765
Na C6 3.065(5) 2_765
Na H 2.25(4) .
